data_2236520
loop_
_publ_author_name
'Yennawar, Hemant'
'He, Gang'
'Rumble, Christopher'
'Maroncelli, Mark'

_publ_section_title
;
 2-Cyano-3-(2,3,6,7-tetrahydro-1<i>H</i>,5<i>H</i>-benzo[<i>ij</i>]quinolizin-9-yl)prop-2-enoic
 acid dimethyl sulfoxide monosolvate
;
_journal_coeditor_code NG5301
_journal_issue 11
_journal_name_full 'Acta Crystallographica Section E'
_journal_page_first o3204
_journal_page_last o3205
_journal_paper_doi 10.1107/S1600536812043383
_journal_volume 68
_journal_year 2012
_chemical_formula_iupac 'C16 H16 N2 O2, C2 H6 O S'
_chemical_formula_moiety 'C16 H16 N2 O2, C2 H6 O S'
_chemical_formula_sum 'C18 H22 N2 O3 S'
_chemical_formula_weight 346.44
_chemical_name_common
;
9-(2-carboxy-2-cyanovinyl) julolidine or CCVJ
;
_chemical_name_systematic
;
2-Cyano-3-(2,3,6,7-tetrahydro-1<i>H</i>,5<i>H</i>-benzo[<i>ij</i>]quinolizin-
9-yl)prop-2-enoic acid dimethyl sulfoxide monosolvate
;
_space_group_IT_number 4
_symmetry_cell_setting monoclinic
_symmetry_space_group_name_Hall 'P 2yb'
_symmetry_space_group_name_H-M 'P 1 21 1'
_atom_sites_solution_hydrogens geom
_atom_sites_solution_primary direct
_atom_sites_solution_secondary difmap
_audit_creation_method SHELXL-97
_cell_angle_alpha 90.00
_cell_angle_beta 100.170(5)
_cell_angle_gamma 90.00
_cell_formula_units_Z 2
_cell_length_a 10.215(3)
_cell_length_b 7.4588(19)
_cell_length_c 11.819(3)
_cell_measurement_reflns_used 1427
_cell_measurement_temperature 298(2)
_cell_measurement_theta_max 26.323
_cell_measurement_theta_min 2.432
_cell_volume 886.4(4)
_computing_cell_refinement 'SAINT (Bruker, 2001)'
_computing_data_collection 'SMART (Bruker, 2001)'
_computing_data_reduction 'SAINT (Bruker, 2001)'
_computing_molecular_graphics 'X-SEED (Barbour, 2001)'
_computing_publication_material 'SHELXTL (Sheldrick, 2008)'
_computing_structure_refinement 'SHELXL97 (Sheldrick, 2008)'
_computing_structure_solution 'SHELXS97 (Sheldrick, 2008)'
_diffrn_ambient_temperature 298(2)
_diffrn_measured_fraction_theta_full 0.991
_diffrn_measured_fraction_theta_max 0.991
_diffrn_measurement_device_type 'Bruker SMART APEX CCD area-detector'
_diffrn_measurement_method '\f and \w scans'
_diffrn_radiation_monochromator graphite
_diffrn_radiation_source 'fine-focus sealed tube'
_diffrn_radiation_type MoK\a
_diffrn_radiation_wavelength 0.71073
_diffrn_reflns_av_R_equivalents 0.0166
_diffrn_reflns_av_sigmaI/netI 0.0301
_diffrn_reflns_limit_h_max 13
_diffrn_reflns_limit_h_min -10
_diffrn_reflns_limit_k_max 8
_diffrn_reflns_limit_k_min -9
_diffrn_reflns_limit_l_max 15
_diffrn_reflns_limit_l_min -15
_diffrn_reflns_number 5962
_diffrn_reflns_theta_full 28.30
_diffrn_reflns_theta_max 28.30
_diffrn_reflns_theta_min 1.75
_exptl_absorpt_coefficient_mu 0.201
_exptl_absorpt_correction_T_max 0.9705
_exptl_absorpt_correction_T_min 0.9610
_exptl_absorpt_correction_type multi-scan
_exptl_absorpt_process_details '(SADABS; Bruker, 2001)'
_exptl_crystal_colour orange
_exptl_crystal_density_diffrn 1.298
_exptl_crystal_density_method 'not measured'
_exptl_crystal_description pyramid
_exptl_crystal_F_000 368
_exptl_crystal_size_max 0.20
_exptl_crystal_size_mid 0.16
_exptl_crystal_size_min 0.15
_refine_diff_density_max 0.254
_refine_diff_density_min -0.231
_refine_ls_abs_structure_details 'Flack (1983), 1096 Friedel pairs'
_refine_ls_abs_structure_Flack 0.51(15)
_refine_ls_extinction_method none
_refine_ls_goodness_of_fit_ref 1.023
_refine_ls_hydrogen_treatment mixed
_refine_ls_matrix_type full
_refine_ls_number_parameters 239
_refine_ls_number_reflns 3443
_refine_ls_number_restraints 45
_refine_ls_restrained_S_all 1.025
_refine_ls_R_factor_all 0.0708
_refine_ls_R_factor_gt 0.0512
_refine_ls_shift/su_max 0.001
_refine_ls_shift/su_mean 0.001
_refine_ls_structure_factor_coef Fsqd
_refine_ls_weighting_details 'calc w=1/[\s^2^(Fo^2^)+(0.0864P)^2^] where P=(Fo^2^+2Fc^2^)/3'
_refine_ls_weighting_scheme calc
_refine_ls_wR_factor_gt 0.1314
_refine_ls_wR_factor_ref 0.1455
_reflns_number_gt 2520
_reflns_number_total 3443
_reflns_threshold_expression I>2\s(I)
_cod_data_source_file ng5301.cif
_cod_data_source_block I
_cod_original_sg_symbol_H-M 'P 21'
_cod_database_code 2236520
_cod_database_fobs_code 2236520

loop_
_symmetry_equiv_pos_as_xyz
'x, y, z'
'-x, y+1/2, -z'

loop_
_atom_site_type_symbol
_atom_site_label
_atom_site_fract_x
_atom_site_fract_y
_atom_site_fract_z
_atom_site_U_iso_or_equiv
_atom_site_adp_type
_atom_site_calc_flag
_atom_site_refinement_flags
_atom_site_occupancy
_atom_site_symmetry_multiplicity
_atom_site_disorder_assembly
_atom_site_disorder_group
S S1 1.57938(6) 0.5022(3) 0.08482(5) 0.0703(3) Uani d . 1 1 . .
O O1 1.23541(15) 0.4978(8) 0.16187(12) 0.0620(5) Uani d . 1 1 . .
H H1 1.301(3) 0.535(6) 0.134(3) 0.082(11) Uiso d . 1 1 . .
O O2 1.37748(15) 0.5038(7) 0.32895(12) 0.0644(5) Uani d . 1 1 . .
O O3 1.43031(17) 0.5070(9) 0.04602(13) 0.0831(7) Uani d . 1 1 . .
N N1 0.80423(18) 0.5001(7) 0.76083(14) 0.0546(5) Uani d D 1 1 . .
N N2 0.9202(2) 0.5020(10) 0.19413(15) 0.0694(7) Uani d . 1 1 . .
C C1 0.8895(2) 0.5020(8) 0.68381(15) 0.0433(5) Uani d . 1 1 A .
C C2 1.0286(2) 0.4971(8) 0.72132(16) 0.0483(5) Uani d D 1 1 . .
C C3 1.0773(10) 0.478(2) 0.8505(5) 0.057(2) Uani d PDU 0.50 1 A 1
H H3A 1.1499 0.3929 0.8628 0.069 Uiso calc PR 0.50 1 A 1
H H3B 1.1126 0.5931 0.8802 0.069 Uiso calc PR 0.50 1 A 1
C C4 0.9831(10) 0.4241(15) 0.9135(7) 0.0588(12) Uani d PDU 0.50 1 A 1
H H4A 1.0186 0.4433 0.9943 0.071 Uiso calc PR 0.50 1 A 1
H H4B 0.9694 0.2962 0.9024 0.071 Uiso calc PR 0.50 1 A 1
C C5 0.8488(13) 0.516(3) 0.8856(6) 0.061(2) Uani d PDU 0.50 1 A 1
H H5A 0.7857 0.4593 0.9265 0.073 Uiso calc PR 0.50 1 A 1
H H5B 0.8568 0.6416 0.9079 0.073 Uiso calc PR 0.50 1 A 1
C C6 0.6611(6) 0.517(3) 0.7224(12) 0.063(2) Uani d PDU 0.50 1 A 1
H H6A 0.6365 0.6430 0.7196 0.076 Uiso calc PR 0.50 1 A 1
H H6B 0.6146 0.4578 0.7767 0.076 Uiso calc PR 0.50 1 A 1
C C7 0.6201(10) 0.4346(16) 0.6046(9) 0.0591(13) Uani d PDU 0.50 1 A 1
H H7A 0.5245 0.4417 0.5799 0.071 Uiso calc PR 0.50 1 A 1
H H7B 0.6470 0.3099 0.6049 0.071 Uiso calc PR 0.50 1 A 1
C C8 0.6920(6) 0.5454(16) 0.5261(10) 0.0564(12) Uani d PDU 0.50 1 A 1
H H8A 0.6774 0.6726 0.5359 0.068 Uiso calc PR 0.50 1 A 1
H H8B 0.6619 0.5138 0.4461 0.068 Uiso calc PR 0.50 1 A 1
C C3' 1.0888(10) 0.534(2) 0.8468(5) 0.057(2) Uani d PD 0.50 1 A 2
H H3'A 1.1476 0.4356 0.8752 0.069 Uiso calc PR 0.50 1 A 2
H H3'B 1.1426 0.6418 0.8502 0.069 Uiso calc PR 0.50 1 A 2
C C4' 0.9974(9) 0.5554(15) 0.9189(6) 0.0588(12) Uani d PD 0.50 1 A 2
H H4'A 0.9893 0.6829 0.9321 0.071 Uiso calc PR 0.50 1 A 2
H H4'B 1.0353 0.5020 0.9922 0.071 Uiso calc PR 0.50 1 A 2
C C5' 0.8576(13) 0.481(3) 0.8843(6) 0.061(2) Uani d PD 0.50 1 A 2
H H5'A 0.8580 0.3550 0.9047 0.073 Uiso calc PR 0.50 1 A 2
H H5'B 0.7990 0.5427 0.9277 0.073 Uiso calc PR 0.50 1 A 2
C C6' 0.6599(6) 0.488(3) 0.7296(11) 0.063(2) Uani d PD 0.50 1 A 2
H H6'A 0.6197 0.5661 0.7792 0.076 Uiso calc PR 0.50 1 A 2
H H6'B 0.6327 0.3658 0.7426 0.076 Uiso calc PR 0.50 1 A 2
C C7' 0.6091(9) 0.5376(16) 0.6058(8) 0.0591(13) Uani d PD 0.50 1 A 2
H H7'A 0.6101 0.6671 0.5983 0.071 Uiso calc PR 0.50 1 A 2
H H7'B 0.5176 0.4977 0.5844 0.071 Uiso calc PR 0.50 1 A 2
C C8' 0.6919(6) 0.4551(16) 0.5238(10) 0.0564(12) Uani d PD 0.50 1 A 2
H H8'A 0.6790 0.3262 0.5207 0.068 Uiso calc PR 0.50 1 A 2
H H8'B 0.6633 0.5028 0.4470 0.068 Uiso calc PR 0.50 1 A 2
C C9 0.8385(2) 0.4974(10) 0.56447(17) 0.0531(6) Uani d D 1 1 . .
C C10 0.9249(2) 0.4991(9) 0.48771(16) 0.0521(6) Uani d . 1 1 A .
H H10 0.8901 0.4997 0.4095 0.062 Uiso calc R 1 1 . .
C C11 1.06346(19) 0.5000(9) 0.52212(15) 0.0432(5) Uani d . 1 1 . .
C C12 1.1110(2) 0.4975(9) 0.64131(16) 0.0478(5) Uani d . 1 1 A .
H H12 1.2024 0.4961 0.6671 0.057 Uiso calc R 1 1 . .
C C13 1.15899(19) 0.4997(8) 0.44699(15) 0.0441(5) Uani d . 1 1 A .
H H13 1.2469 0.4996 0.4849 0.053 Uiso calc R 1 1 . .
C C14 1.14494(19) 0.4994(8) 0.32993(15) 0.0422(5) Uani d . 1 1 . .
C C15 1.0203(2) 0.4995(9) 0.25512(16) 0.0456(5) Uani d . 1 1 A .
C C16 1.2650(2) 0.5071(8) 0.27592(16) 0.0446(5) Uani d . 1 1 A .
C C17 1.6110(5) 0.6841(7) 0.1863(4) 0.0650(14) Uani d . 1 1 . .
H H17A 1.5939 0.7962 0.1465 0.098 Uiso calc R 1 1 . .
H H17B 1.7022 0.6802 0.2243 0.098 Uiso calc R 1 1 . .
H H17C 1.5539 0.6728 0.2423 0.098 Uiso calc R 1 1 . .
C C18 1.6183(6) 0.3239(8) 0.1791(5) 0.0809(18) Uani d . 1 1 . .
H H18A 1.6065 0.2132 0.1371 0.121 Uiso calc R 1 1 . .
H H18B 1.5608 0.3257 0.2352 0.121 Uiso calc R 1 1 . .
H H18C 1.7091 0.3341 0.2172 0.121 Uiso calc R 1 1 . .

loop_
_atom_site_aniso_label
_atom_site_aniso_U_11
_atom_site_aniso_U_22
_atom_site_aniso_U_33
_atom_site_aniso_U_12
_atom_site_aniso_U_13
_atom_site_aniso_U_23
S1 0.0427(3) 0.1230(6) 0.0511(3) 0.0016(10) 0.0244(3) 0.0008(10)
O1 0.0391(8) 0.1122(15) 0.0383(7) 0.008(3) 0.0162(6) 0.002(2)
O2 0.0385(8) 0.1109(14) 0.0454(8) -0.009(3) 0.0118(6) -0.004(3)
O3 0.0439(9) 0.164(2) 0.0435(8) -0.004(3) 0.0133(7) 0.016(3)
N1 0.0482(10) 0.0773(13) 0.0434(9) -0.007(3) 0.0220(8) -0.010(3)
N2 0.0437(11) 0.121(2) 0.0445(10) -0.016(3) 0.0112(8) 0.008(3)
C1 0.0485(11) 0.0469(11) 0.0388(9) 0.004(3) 0.0192(8) 0.002(3)
C2 0.0487(12) 0.0634(13) 0.0344(9) -0.001(3) 0.0120(8) 0.004(3)
C3 0.056(2) 0.080(7) 0.0357(11) -0.017(4) 0.0096(11) -0.016(4)
C4 0.075(3) 0.072(3) 0.0313(13) -0.003(4) 0.0137(14) 0.016(3)
C5 0.066(2) 0.082(6) 0.0405(11) 0.005(5) 0.0258(11) -0.013(3)
C6 0.0490(13) 0.082(5) 0.0656(19) 0.009(4) 0.0303(11) 0.002(4)
C7 0.0405(18) 0.065(4) 0.0741(18) 0.005(4) 0.0173(14) 0.002(5)
C8 0.0441(14) 0.071(4) 0.0548(14) -0.001(6) 0.0105(11) -0.014(6)
C3' 0.056(2) 0.080(7) 0.0357(11) -0.017(4) 0.0096(11) -0.016(4)
C4' 0.075(3) 0.072(3) 0.0313(13) -0.003(4) 0.0137(14) 0.016(3)
C5' 0.066(2) 0.082(6) 0.0405(11) 0.005(5) 0.0258(11) -0.013(3)
C6' 0.0490(13) 0.082(5) 0.0656(19) 0.009(4) 0.0303(11) 0.002(4)
C7' 0.0405(18) 0.065(4) 0.0741(18) 0.005(4) 0.0173(14) 0.002(5)
C8' 0.0441(14) 0.071(4) 0.0548(14) -0.001(6) 0.0105(11) -0.014(6)
C9 0.0401(11) 0.0803(16) 0.0406(10) -0.003(3) 0.0118(9) -0.014(3)
C10 0.0436(11) 0.0809(16) 0.0331(9) -0.003(3) 0.0107(8) 0.016(3)
C11 0.0419(11) 0.0534(12) 0.0368(9) -0.005(3) 0.0134(8) 0.009(2)
C12 0.0394(10) 0.0665(14) 0.0383(9) -0.008(3) 0.0092(8) 0.006(3)
C13 0.0383(10) 0.0566(12) 0.0390(9) 0.005(3) 0.0110(8) 0.003(3)
C14 0.0365(10) 0.0542(12) 0.0382(9) -0.008(3) 0.0128(7) 0.003(3)
C15 0.0395(11) 0.0657(14) 0.0351(9) -0.007(3) 0.0164(8) 0.004(3)
C16 0.0391(11) 0.0596(14) 0.0373(9) 0.005(3) 0.0130(8) 0.005(3)
C17 0.041(3) 0.089(4) 0.066(3) -0.003(2) 0.013(2) -0.006(2)
C18 0.065(4) 0.079(3) 0.103(4) -0.011(3) 0.025(3) -0.034(3)

loop_
_atom_type_symbol
_atom_type_description
_atom_type_scat_dispersion_real
_atom_type_scat_dispersion_imag
_atom_type_scat_source
C C 0.0033 0.0016 'International Tables Vol C Tables 4.2.6.8 and 6.1.1.4'
H H 0.0000 0.0000 'International Tables Vol C Tables 4.2.6.8 and 6.1.1.4'
N N 0.0061 0.0033 'International Tables Vol C Tables 4.2.6.8 and 6.1.1.4'
O O 0.0106 0.0060 'International Tables Vol C Tables 4.2.6.8 and 6.1.1.4'
S S 0.1246 0.1234 'International Tables Vol C Tables 4.2.6.8 and 6.1.1.4'

loop_
_geom_angle_atom_site_label_1
_geom_angle_atom_site_label_2
_geom_angle_atom_site_label_3
_geom_angle
O3 S1 C18 108.5(3)
O3 S1 C17 103.7(3)
C18 S1 C17 98.95(13)
C16 O1 H1 109(2)
C1 N1 C6' 124.5(6)
C1 N1 C6 120.9(6)
C1 N1 C5 123.1(6)
C6' N1 C5 112.3(8)
C6 N1 C5 114.9(8)
C1 N1 C5' 119.6(6)
C6' N1 C5' 115.2(8)
C6 N1 C5' 119.5(8)
N1 C1 C2 120.98(17)
N1 C1 C9 119.88(19)
C2 C1 C9 119.02(16)
C12 C2 C1 119.30(17)
C12 C2 C3' 118.5(4)
C1 C2 C3' 120.7(4)
C12 C2 C3 123.9(4)
C1 C2 C3 116.6(4)
C4 C3 C2 115.6(7)
C4 C3 H3A 108.4
C2 C3 H3A 108.4
C4 C3 H3B 108.4
C2 C3 H3B 108.4
H3A C3 H3B 107.4
C3 C4 C5 116.1(12)
C3 C4 H4A 108.3
C5 C4 H4A 108.3
C3 C4 H4B 108.3
C5 C4 H4B 108.3
H4A C4 H4B 107.4
N1 C5 C4 106.8(9)
N1 C5 H5A 110.4
C4 C5 H5A 110.4
N1 C5 H5B 110.4
C4 C5 H5B 110.4
H5A C5 H5B 108.6
N1 C6 C7 110.5(10)
N1 C6 H6A 109.5
C7 C6 H6A 109.5
N1 C6 H6B 109.5
C7 C6 H6B 109.5
H6A C6 H6B 108.1
C6 C7 C8 104.7(13)
C6 C7 H7A 110.8
C8 C7 H7A 110.8
C6 C7 H7B 110.8
C8 C7 H7B 110.8
H7A C7 H7B 108.9
C7 C8 C9 104.1(7)
C7 C8 H8A 110.9
C9 C8 H8A 110.9
C7 C8 H8B 110.9
C9 C8 H8B 110.9
H8A C8 H8B 108.9
C4' C3' C2 114.8(7)
C4' C3' H3'A 108.6
C2 C3' H3'A 108.6
C4' C3' H3'B 108.6
C2 C3' H3'B 108.6
H3'A C3' H3'B 107.5
C3' C4' C5' 119.9(9)
C3' C4' H4'A 107.3
C5' C4' H4'A 107.3
C3' C4' H4'B 107.3
C5' C4' H4'B 107.3
H4'A C4' H4'B 106.9
N1 C5' C4' 113.4(10)
N1 C5' H5'A 108.9
C4' C5' H5'A 108.9
N1 C5' H5'B 108.9
C4' C5' H5'B 108.9
H5'A C5' H5'B 107.7
N1 C6' C7' 112.9(10)
N1 C6' H6'A 109.0
C7' C6' H6'A 109.0
N1 C6' H6'B 109.0
C7' C6' H6'B 109.0
H6'A C6' H6'B 107.8
C6' C7' C8' 112.4(12)
C6' C7' H7'A 109.1
C8' C7' H7'A 109.1
C6' C7' H7'B 109.1
C8' C7' H7'B 109.1
H7'A C7' H7'B 107.8
C9 C8' C7' 109.9(6)
C9 C8' H8'A 109.7
C7' C8' H8'A 109.7
C9 C8' H8'B 109.7
C7' C8' H8'B 109.7
H8'A C8' H8'B 108.2
C10 C9 C1 119.46(19)
C10 C9 C8' 120.3(5)
C1 C9 C8' 119.2(5)
C10 C9 C8 120.8(5)
C1 C9 C8 117.3(5)
C9 C10 C11 122.84(17)
C9 C10 H10 118.6
C11 C10 H10 118.6
C10 C11 C12 116.29(16)
C10 C11 C13 125.74(17)
C12 C11 C13 117.96(18)
C2 C12 C11 122.99(19)
C2 C12 H12 118.5
C11 C12 H12 118.5
C14 C13 C11 131.90(19)
C14 C13 H13 114.1
C11 C13 H13 114.1
C13 C14 C15 123.68(17)
C13 C14 C16 119.35(18)
C15 C14 C16 116.93(16)
N2 C15 C14 179.0(6)
O2 C16 O1 123.34(18)
O2 C16 C14 124.06(17)
O1 C16 C14 112.20(18)
S1 C17 H17A 109.5
S1 C17 H17B 109.5
H17A C17 H17B 109.5
S1 C17 H17C 109.5
H17A C17 H17C 109.5
H17B C17 H17C 109.5
S1 C18 H18A 109.5
S1 C18 H18B 109.5
H18A C18 H18B 109.5
S1 C18 H18C 109.5
H18A C18 H18C 109.5
H18B C18 H18C 109.5

loop_
_geom_bond_atom_site_label_1
_geom_bond_atom_site_label_2
_geom_bond_distance
S1 O3 1.5112(18)
S1 C18 1.736(6)
S1 C17 1.802(5)
O1 C16 1.330(2)
O1 H1 0.85(3)
O2 C16 1.208(2)
N1 C1 1.366(2)
N1 C6' 1.458(6)
N1 C6 1.458(6)
N1 C5 1.470(6)
N1 C5' 1.472(6)
N2 C15 1.142(3)
C1 C2 1.412(3)
C1 C9 1.415(3)
C2 C12 1.373(3)
C2 C3' 1.527(6)
C2 C3 1.527(6)
C3 C4 1.377(7)
C3 H3A 0.9700
C3 H3B 0.9700
C4 C5 1.518(11)
C4 H4A 0.9700
C4 H4B 0.9700
C5 H5A 0.9700
C5 H5B 0.9700
C6 C7 1.513(10)
C6 H6A 0.9700
C6 H6B 0.9700
C7 C8 1.525(7)
C7 H7A 0.9700
C7 H7B 0.9700
C8 C9 1.528(6)
C8 H8A 0.9700
C8 H8B 0.9700
C3' C4' 1.380(7)
C3' H3'A 0.9700
C3' H3'B 0.9700
C4' C5' 1.520(11)
C4' H4'A 0.9700
C4' H4'B 0.9700
C5' H5'A 0.9700
C5' H5'B 0.9700
C6' C7' 1.511(10)
C6' H6'A 0.9700
C6' H6'B 0.9700
C7' C8' 1.525(6)
C7' H7'A 0.9700
C7' H7'B 0.9700
C8' C9 1.522(6)
C8' H8'A 0.9700
C8' H8'B 0.9700
C9 C10 1.374(3)
C10 C11 1.402(3)
C10 H10 0.9300
C11 C12 1.407(3)
C11 C13 1.431(2)
C12 H12 0.9300
C13 C14 1.366(2)
C13 H13 0.9300
C14 C15 1.416(3)
C14 C16 1.480(3)
C17 H17A 0.9600
C17 H17B 0.9600
C17 H17C 0.9600
C18 H18A 0.9600
C18 H18B 0.9600
C18 H18C 0.9600

loop_
_geom_hbond_atom_site_label_D
_geom_hbond_atom_site_label_H
_geom_hbond_atom_site_label_A
_geom_hbond_distance_DH
_geom_hbond_distance_HA
_geom_hbond_distance_DA
_geom_hbond_angle_DHA
O1 H1 O3 0.85(3) 1.83(3) 2.609(2) 153(4)

loop_
_geom_torsion_atom_site_label_1
_geom_torsion_atom_site_label_2
_geom_torsion_atom_site_label_3
_geom_torsion_atom_site_label_4
_geom_torsion
C6' N1 C1 C2 -173.9(13)
C6 N1 C1 C2 175.9(12)
C5 N1 C1 C2 8.1(14)
C5' N1 C1 C2 -3.9(13)
C6' N1 C1 C9 2.1(15)
C6 N1 C1 C9 -8.2(15)
C5 N1 C1 C9 -175.9(12)
C5' N1 C1 C9 172.0(11)
N1 C1 C2 C12 179.4(6)
C9 C1 C2 C12 3.4(9)
N1 C1 C2 C3' -14.6(11)
C9 C1 C2 C3' 169.4(9)
N1 C1 C2 C3 3.6(11)
C9 C1 C2 C3 -172.4(9)
C12 C2 C3 C4 -160.1(10)
C1 C2 C3 C4 15.5(16)
C3' C2 C3 C4 124(4)
C2 C3 C4 C5 -45.1(18)
C1 N1 C5 C4 -33.8(19)
C6' N1 C5 C4 148.0(15)
C6 N1 C5 C4 157.8(14)
C5' N1 C5 C4 40(5)
C3 C4 C5 N1 52.5(19)
C1 N1 C6 C7 32(2)
C6' N1 C6 C7 -84(7)
C5 N1 C6 C7 -159.6(14)
C5' N1 C6 C7 -148.5(14)
N1 C6 C7 C8 -62.6(16)
C6 C7 C8 C9 68.9(11)
C12 C2 C3' C4' 171.6(9)
C1 C2 C3' C4' 5.5(15)
C3 C2 C3' C4' -75(3)
C2 C3' C4' C5' 20.9(17)
C1 N1 C5' C4' 28.6(19)
C6' N1 C5' C4' -160.5(15)
C6 N1 C5' C4' -151.2(15)
C5 N1 C5' C4' -83(7)
C3' C4' C5' N1 -38(2)
C1 N1 C6' C7' -19(2)
C6 N1 C6' C7' 51(6)
C5 N1 C6' C7' 159.2(15)
C5' N1 C6' C7' 170.7(15)
N1 C6' C7' C8' 44(2)
C6' C7' C8' C9 -51.9(15)
N1 C1 C9 C10 -179.9(6)
C2 C1 C9 C10 -3.9(10)
N1 C1 C9 C8' -11.4(11)
C2 C1 C9 C8' 164.6(7)
N1 C1 C9 C8 17.6(10)
C2 C1 C9 C8 -166.4(7)
C7' C8' C9 C10 -155.4(9)
C7' C8' C9 C1 36.2(13)
C7' C8' C9 C8 -56.6(13)
C7 C8 C9 C10 149.4(9)
C7 C8 C9 C1 -48.3(11)
C7 C8 C9 C8' 52.9(15)
C1 C9 C10 C11 1.9(10)
C8' C9 C10 C11 -166.4(8)
C8 C9 C10 C11 163.8(7)
C9 C10 C11 C12 0.5(9)
C9 C10 C11 C13 179.2(7)
C1 C2 C12 C11 -0.9(9)
C3' C2 C12 C11 -167.3(9)
C3 C2 C12 C11 174.6(9)
C10 C11 C12 C2 -1.0(9)
C13 C11 C12 C2 -179.8(6)
C10 C11 C13 C14 0.4(10)
C12 C11 C13 C14 179.1(6)
C11 C13 C14 C15 0.0(10)
C11 C13 C14 C16 177.4(7)
C13 C14 C16 O2 4.2(10)
C15 C14 C16 O2 -178.3(6)
C13 C14 C16 O1 177.2(6)
C15 C14 C16 O1 -5.3(8)
